data_7104079
loop_
_publ_author_name
'Hu, Guixian'
'Zimmermann, Martin'
'Ramana, Chepuri Venkata'
'Vasella, Andrea'

_publ_section_title
;
 Cyclopentanes from N-amino-glyconolactams. A synthesis of mannostatin A
;
_journal_coden_ASTM CHCOFS
_journal_issue 8
_journal_name_full
;
 Chemical Communications (Cambridge, United Kingdom)
;
_journal_page_first 952
_journal_page_last 953
_journal_paper_doi 10.1039/b301213a
_journal_year 2003
_chemical_formula_sum 'C28 H36 O7 Si'
_chemical_formula_weight 512.66
_chemical_melting_point 435.2(8)
_chemical_name_common
;
1R-(1,2,3,4/5)-1,5-di-O-benzoyl-4-O-tert-Butyldimethylsilyl-
2,3-O-isopropylidene-cyclopentane-1,2,3,4,5-pentol
;
_chemical_name_systematic
; 
1R-(1,2,3,4/5)-1,5-di-O-benzoyl-4-O-tert-
Butyldimethylsilyl-2,3-O-
isopropylidene-cyclopentane-1,2,3,4,5-pentol
;
_space_group_IT_number 4
_symmetry_cell_setting monoclinic
_symmetry_space_group_name_Hall 'P 2yb'
_symmetry_space_group_name_H-M 'P 1 21 1'
_atom_sites_solution_hydrogens geom
_atom_sites_solution_primary direct
_audit_creation_method SHELXL-97
_cell_angle_alpha 90.00
_cell_angle_beta 103.00(2)
_cell_angle_gamma 90.00
_cell_formula_units_Z 2
_cell_length_a 6.3780(10)
_cell_length_b 19.449(5)
_cell_length_c 11.752(3)
_cell_measurement_reflns_used 14
_cell_measurement_temperature 293(2)
_cell_measurement_theta_max 23.5
_cell_measurement_theta_min 19.7
_cell_volume 1420.4(6)
_computing_cell_refinement CAD4
_computing_data_collection CAD4
_computing_data_reduction MolEN
_computing_molecular_graphics 'Ortep, Pluto'
_computing_structure_refinement 'SHELXL-97 (Sheldrick, 1997)'
_computing_structure_solution 'SIR97 (Altomare, 1997)'
_diffrn_ambient_temperature 293(2)
_diffrn_measured_fraction_theta_full 0.676
_diffrn_measured_fraction_theta_max 0.676
_diffrn_measurement_device_type CAD4
_diffrn_measurement_method \o/2\p
_diffrn_radiation_monochromator graphite
_diffrn_radiation_source 'fine-focus sealed tube'
_diffrn_radiation_type CuK\a
_diffrn_radiation_wavelength 1.54184
_diffrn_reflns_av_R_equivalents 0.027
_diffrn_reflns_av_sigmaI/netI 0.0227
_diffrn_reflns_limit_h_max 6
_diffrn_reflns_limit_h_min 0
_diffrn_reflns_limit_k_max 23
_diffrn_reflns_limit_k_min 0
_diffrn_reflns_limit_l_max 13
_diffrn_reflns_limit_l_min -14
_diffrn_reflns_number 2283
_diffrn_reflns_theta_full 68.93
_diffrn_reflns_theta_max 68.93
_diffrn_reflns_theta_min 3.86
_diffrn_standards_interval_time 10000s
_diffrn_standards_number 2
_exptl_absorpt_coefficient_mu 1.076
_exptl_absorpt_correction_type none
_exptl_crystal_colour colourless
_exptl_crystal_density_diffrn 1.199
_exptl_crystal_density_method 'not measured'
_exptl_crystal_description plate
_exptl_crystal_F_000 548
_exptl_crystal_size_max 0.35
_exptl_crystal_size_mid 0.08
_exptl_crystal_size_min 0.08
_refine_diff_density_max 0.670
_refine_diff_density_min -0.375
_refine_diff_density_rms 0.047
_refine_ls_abs_structure_details 'Flack H D (1983), Acta Cryst. A39, 876-881'
_refine_ls_abs_structure_Flack -0.10(7)
_refine_ls_extinction_method none
_refine_ls_goodness_of_fit_ref 1.285
_refine_ls_hydrogen_treatment riding
_refine_ls_matrix_type full
_refine_ls_number_parameters 332
_refine_ls_number_reflns 1842
_refine_ls_number_restraints 1
_refine_ls_restrained_S_all 1.214
_refine_ls_R_factor_all 0.0863
_refine_ls_R_factor_gt 0.0509
_refine_ls_shift/su_max 0.025
_refine_ls_shift/su_mean 0.006
_refine_ls_structure_factor_coef Fsqd
_refine_ls_weighting_details
;
calc w=1/[\s^2^(Fo^2^)+(0.1000P)^2^+0.0000P] where 
P=(Fo^2^+2Fc^2^)/3
;
_refine_ls_weighting_scheme calc
_refine_ls_wR_factor_gt 0.1418
_refine_ls_wR_factor_ref 0.1632
_reflns_number_gt 1842
_reflns_number_total 2627
_reflns_threshold_expression >3sigma(I)
_cod_data_source_file b301213a.txt
_cod_data_source_block v230501
_cod_depositor_comments
;
'_chemical_melting_point' value '434.5&#x0096;436' was changed to 
'435.2(8)' - the average value was taken and precision was estimated.

Adriana Da\<skevi\<c, 2007-06-14 
;
_cod_original_sg_symbol_H-M P21
_cod_database_code 7104079

loop_
_symmetry_equiv_pos_as_xyz
'x, y, z'
'-x, y+1/2, -z'

loop_
_atom_site_label
_atom_site_type_symbol
_atom_site_fract_x
_atom_site_fract_y
_atom_site_fract_z
_atom_site_U_iso_or_equiv
_atom_site_adp_type
_atom_site_occupancy
_atom_site_symmetry_multiplicity
_atom_site_calc_flag
_atom_site_refinement_flags
_atom_site_disorder_assembly
_atom_site_disorder_group
Si1 Si 0.1995(3) 0.96663(10) 0.55013(16) 0.0695(5) Uani 1 1 d . . .
O6 O 0.1024(6) 0.68376(19) 0.7961(3) 0.0532(8) Uani 1 1 d . . .
O7 O 0.3837(10) 0.6117(3) 0.8247(6) 0.0994(17) Uani 1 1 d . . .
O8 O 0.3870(7) 0.7665(2) 0.9347(3) 0.0612(10) Uani 1 1 d . . .
O9 O 0.2457(7) 0.8689(2) 0.8574(3) 0.0675(11) Uani 1 1 d . . .
O10 O 0.1098(6) 0.9022(2) 0.6189(3) 0.0651(11) Uani 1 1 d . . .
O11 O -0.0448(5) 0.7587(2) 0.5551(3) 0.0554(9) Uani 1 1 d . . .
O12 O -0.3529(7) 0.7502(4) 0.6136(4) 0.0924(17) Uani 1 1 d . . .
C1 C 0.2188(9) 0.7276(3) 0.7347(4) 0.0498(12) Uani 1 1 d . . .
H1 H 0.2781 0.7002 0.6793 0.060 Uiso 1 1 calc R . .
C2 C 0.4022(9) 0.7676(3) 0.8161(4) 0.0543(13) Uani 1 1 d . . .
H2 H 0.5435 0.7516 0.8077 0.065 Uiso 1 1 calc R . .
C3 C 0.3648(9) 0.8426(3) 0.7786(5) 0.0597(14) Uani 1 1 d . . .
H3 H 0.4991 0.8677 0.7817 0.072 Uiso 1 1 calc R . .
C4 C 0.2208(8) 0.8401(3) 0.6565(5) 0.0521(12) Uani 1 1 d . . .
H4 H 0.3064 0.8267 0.6006 0.063 Uiso 1 1 calc R . .
C5 C 0.0677(9) 0.7825(3) 0.6684(4) 0.0479(12) Uani 1 1 d . . .
H5 H -0.0344 0.7977 0.7142 0.057 Uiso 1 1 calc R . .
C14 C 0.2122(10) 0.6275(3) 0.8443(5) 0.0603(14) Uani 1 1 d . . .
C15 C 0.1067(10) 0.5910(3) 0.9267(5) 0.0563(13) Uani 1 1 d . . .
C16 C 0.2077(13) 0.5341(4) 0.9853(7) 0.082(2) Uani 1 1 d . . .
H16 H 0.3360 0.5187 0.9691 0.099 Uiso 1 1 calc R . .
C17 C 0.1240(19) 0.5002(4) 1.0655(8) 0.103(3) Uani 1 1 d . . .
H17 H 0.1957 0.4629 1.1059 0.124 Uiso 1 1 calc R . .
C18 C -0.072(2) 0.5225(5) 1.0863(8) 0.111(3) Uani 1 1 d . . .
H18 H -0.1307 0.5000 1.1417 0.134 Uiso 1 1 calc R . .
C19 C -0.1777(15) 0.5759(5) 1.0275(7) 0.092(2) Uani 1 1 d . . .
H19 H -0.3109 0.5890 1.0403 0.111 Uiso 1 1 calc R . .
C20 C -0.0880(11) 0.6121(4) 0.9470(5) 0.0682(16) Uani 1 1 d . . .
H20 H -0.1590 0.6499 0.9077 0.082 Uiso 1 1 calc R . .
C21 C 0.3028(10) 0.8301(3) 0.9632(5) 0.0598(13) Uani 1 1 d . . .
C22 C 0.1019(12) 0.8175(5) 1.0069(7) 0.087(2) Uani 1 1 d . . .
H22A H -0.0001 0.7927 0.9490 0.131 Uiso 1 1 calc R . .
H22B H 0.0408 0.8608 1.0219 0.131 Uiso 1 1 calc R . .
H22C H 0.1369 0.7912 1.0777 0.131 Uiso 1 1 calc R . .
C23 C 0.4751(12) 0.8671(4) 1.0531(6) 0.0816(19) Uani 1 1 d . . .
H23A H 0.5128 0.8398 1.1228 0.122 Uiso 1 1 calc R . .
H23B H 0.4209 0.9108 1.0713 0.122 Uiso 1 1 calc R . .
H23C H 0.6003 0.8740 1.0219 0.122 Uiso 1 1 calc R . .
C24 C 0.1594(14) 0.9456(4) 0.3912(7) 0.090(2) Uani 1 1 d . . .
C25 C 0.286(2) 0.8794(6) 0.3742(8) 0.135(4) Uani 1 1 d . . .
H25A H 0.2666 0.8699 0.2924 0.203 Uiso 1 1 calc R . .
H25B H 0.2336 0.8413 0.4119 0.203 Uiso 1 1 calc R . .
H25C H 0.4364 0.8861 0.4080 0.203 Uiso 1 1 calc R . .
C26 C -0.0776(18) 0.9326(7) 0.3365(9) 0.137(4) Uani 1 1 d . . .
H26A H -0.0916 0.9142 0.2594 0.205 Uiso 1 1 calc R . .
H26B H -0.1558 0.9751 0.3320 0.205 Uiso 1 1 calc R . .
H26C H -0.1346 0.9004 0.3836 0.205 Uiso 1 1 calc R . .
C27 C 0.2489(19) 1.0092(7) 0.3328(11) 0.149(5) Uani 1 1 d . . .
H27A H 0.4019 1.0124 0.3617 0.224 Uiso 1 1 calc R . .
H27B H 0.1821 1.0506 0.3517 0.224 Uiso 1 1 calc R . .
H27C H 0.2171 1.0033 0.2496 0.224 Uiso 1 1 calc R . .
C28 C 0.0315(18) 1.0430(4) 0.5653(10) 0.112(3) Uani 1 1 d . . .
H28A H -0.1165 1.0294 0.5535 0.168 Uiso 1 1 calc R . .
H28B H 0.0457 1.0769 0.5081 0.168 Uiso 1 1 calc R . .
H28C H 0.0787 1.0621 0.6421 0.168 Uiso 1 1 calc R . .
C29 C 0.4832(16) 0.9844(6) 0.6186(10) 0.141(5) Uani 1 1 d . . .
H29A H 0.5001 0.9882 0.7016 0.212 Uiso 1 1 calc R . .
H29B H 0.5261 1.0267 0.5885 0.212 Uiso 1 1 calc R . .
H29C H 0.5715 0.9476 0.6015 0.212 Uiso 1 1 calc R . .
C30 C -0.2540(9) 0.7443(3) 0.5394(5) 0.0581(14) Uani 1 1 d . . .
C31 C -0.3521(9) 0.7214(3) 0.4189(5) 0.0549(12) Uani 1 1 d . . .
C32 C -0.2421(11) 0.7276(4) 0.3295(5) 0.0655(15) Uani 1 1 d . . .
H32 H -0.1033 0.7453 0.3442 0.079 Uiso 1 1 calc R . .
C33 C -0.3443(14) 0.7066(4) 0.2180(6) 0.084(2) Uani 1 1 d . . .
H33 H -0.2733 0.7105 0.1574 0.101 Uiso 1 1 calc R . .
C34 C -0.5458(15) 0.6806(5) 0.1964(7) 0.095(3) Uani 1 1 d . . .
H34 H -0.6124 0.6675 0.1208 0.114 Uiso 1 1 calc R . .
C35 C -0.6543(13) 0.6730(5) 0.2850(8) 0.095(3) Uani 1 1 d . . .
H35 H -0.7911 0.6536 0.2696 0.114 Uiso 1 1 calc R . .
C36 C -0.5583(10) 0.6944(4) 0.3961(6) 0.0728(17) Uani 1 1 d . . .
H36 H -0.6318 0.6908 0.4558 0.087 Uiso 1 1 calc R . .

loop_
_atom_site_aniso_label
_atom_site_aniso_U_11
_atom_site_aniso_U_22
_atom_site_aniso_U_33
_atom_site_aniso_U_23
_atom_site_aniso_U_13
_atom_site_aniso_U_12
Si1 0.0746(11) 0.0646(10) 0.0686(10) 0.0110(9) 0.0145(8) -0.0087(9)
O6 0.056(2) 0.0506(19) 0.0540(18) 0.0141(16) 0.0139(15) 0.0018(17)
O7 0.084(3) 0.092(3) 0.135(5) 0.032(3) 0.051(3) 0.035(3)
O8 0.082(3) 0.062(2) 0.0386(17) 0.0037(16) 0.0105(16) 0.003(2)
O9 0.094(3) 0.060(2) 0.047(2) -0.0011(18) 0.013(2) 0.009(2)
O10 0.060(2) 0.071(3) 0.064(2) 0.023(2) 0.0142(19) -0.003(2)
O11 0.051(2) 0.080(3) 0.0374(16) -0.0030(16) 0.0141(14) -0.0028(19)
O12 0.059(2) 0.162(5) 0.062(2) -0.024(3) 0.027(2) -0.017(3)
C1 0.057(3) 0.052(3) 0.044(3) 0.001(2) 0.018(2) 0.005(2)
C2 0.050(3) 0.072(4) 0.041(2) 0.010(2) 0.010(2) 0.004(3)
C3 0.058(3) 0.065(3) 0.054(3) 0.009(3) 0.010(2) -0.009(3)
C4 0.050(3) 0.059(3) 0.048(3) 0.011(2) 0.012(2) 0.000(2)
C5 0.051(3) 0.056(3) 0.038(2) 0.005(2) 0.0133(19) 0.002(2)
C14 0.068(4) 0.048(3) 0.064(3) 0.003(2) 0.013(3) 0.000(3)
C15 0.068(3) 0.044(3) 0.052(3) 0.004(2) 0.002(2) -0.008(2)
C16 0.090(5) 0.057(4) 0.091(5) 0.017(4) 0.001(4) -0.004(3)
C17 0.135(8) 0.071(5) 0.088(6) 0.038(4) -0.007(5) -0.025(5)
C18 0.175(10) 0.089(6) 0.075(5) 0.007(5) 0.038(6) -0.053(7)
C19 0.116(6) 0.086(5) 0.088(5) 0.000(4) 0.051(5) -0.029(5)
C20 0.081(4) 0.063(4) 0.061(3) 0.002(3) 0.017(3) -0.010(3)
C21 0.073(4) 0.060(3) 0.045(3) -0.001(2) 0.011(2) -0.001(3)
C22 0.081(5) 0.106(6) 0.080(4) 0.003(4) 0.030(4) 0.008(4)
C23 0.094(5) 0.089(5) 0.059(4) -0.010(4) 0.010(3) -0.014(4)
C24 0.103(6) 0.085(5) 0.088(5) 0.012(4) 0.031(4) 0.008(4)
C25 0.230(12) 0.112(7) 0.087(6) 0.015(5) 0.084(7) 0.058(8)
C26 0.133(9) 0.160(10) 0.093(6) 0.004(6) -0.025(6) -0.013(8)
C27 0.150(9) 0.172(11) 0.141(9) 0.104(9) 0.065(8) 0.017(8)
C28 0.147(8) 0.066(5) 0.138(8) -0.001(5) 0.064(7) 0.019(5)
C29 0.100(6) 0.145(10) 0.153(9) 0.054(8) -0.022(6) -0.062(7)
C30 0.052(3) 0.069(4) 0.054(3) 0.000(3) 0.012(2) 0.000(3)
C31 0.057(3) 0.055(3) 0.050(3) -0.001(2) 0.006(2) 0.007(2)
C32 0.072(4) 0.075(4) 0.049(3) -0.006(3) 0.012(3) 0.002(3)
C33 0.112(6) 0.089(5) 0.048(3) -0.013(3) 0.013(3) -0.010(4)
C34 0.107(6) 0.094(5) 0.066(4) -0.024(4) -0.020(4) 0.010(5)
C35 0.078(5) 0.105(6) 0.090(5) -0.027(5) -0.008(4) -0.005(4)
C36 0.059(4) 0.084(5) 0.073(4) -0.009(3) 0.008(3) 0.000(3)

loop_
_atom_type_symbol
_atom_type_description
_atom_type_scat_dispersion_real
_atom_type_scat_dispersion_imag
_atom_type_scat_source
C C 0.0181 0.0091 'International Tables Vol C Tables 4.2.6.8 and 6.1.1.4'
H H 0.0000 0.0000 'International Tables Vol C Tables 4.2.6.8 and 6.1.1.4'
O O 0.0492 0.0322 'International Tables Vol C Tables 4.2.6.8 and 6.1.1.4'
Si Si 0.2541 0.3302 'International Tables Vol C Tables 4.2.6.8 and 6.1.1.4'

loop_
_geom_angle_atom_site_label_1
_geom_angle_atom_site_label_2
_geom_angle_atom_site_label_3
_geom_angle
_geom_angle_site_symmetry_1
_geom_angle_site_symmetry_3
_geom_angle_publ_flag
O10 Si1 C29 110.0(4) . . ?
O10 Si1 C28 106.6(4) . . ?
C29 Si1 C28 109.8(6) . . ?
O10 Si1 C24 109.6(3) . . ?
C29 Si1 C24 112.2(5) . . ?
C28 Si1 C24 108.5(5) . . ?
C14 O6 C1 114.5(4) . . ?
C21 O8 C2 109.4(4) . . ?
C3 O9 C21 107.9(4) . . ?
C4 O10 Si1 126.2(4) . . ?
C30 O11 C5 118.1(4) . . ?
O6 C1 C5 109.6(4) . . ?
O6 C1 C2 113.3(4) . . ?
C5 C1 C2 105.4(4) . . ?
O8 C2 C3 104.9(5) . . ?
O8 C2 C1 113.0(4) . . ?
C3 C2 C1 104.8(4) . . ?
O9 C3 C4 109.2(5) . . ?
O9 C3 C2 103.1(4) . . ?
C4 C3 C2 105.3(5) . . ?
O10 C4 C5 111.8(4) . . ?
O10 C4 C3 114.9(5) . . ?
C5 C4 C3 101.7(4) . . ?
O11 C5 C4 110.6(4) . . ?
O11 C5 C1 111.8(4) . . ?
C4 C5 C1 102.6(4) . . ?
O7 C14 O6 122.1(5) . . ?
O7 C14 C15 124.6(6) . . ?
O6 C14 C15 113.2(5) . . ?
C20 C15 C16 119.3(6) . . ?
C20 C15 C14 122.0(5) . . ?
C16 C15 C14 118.7(6) . . ?
C17 C16 C15 121.5(8) . . ?
C16 C17 C18 118.7(8) . . ?
C19 C18 C17 121.0(8) . . ?
C18 C19 C20 120.2(9) . . ?
C15 C20 C19 119.2(7) . . ?
O8 C21 O9 106.9(4) . . ?
O8 C21 C22 109.7(6) . . ?
O9 C21 C22 108.2(5) . . ?
O8 C21 C23 108.9(5) . . ?
O9 C21 C23 110.9(5) . . ?
C22 C21 C23 112.2(5) . . ?
C26 C24 C25 107.6(9) . . ?
C26 C24 C27 111.5(8) . . ?
C25 C24 C27 110.0(7) . . ?
C26 C24 Si1 110.9(7) . . ?
C25 C24 Si1 110.5(6) . . ?
C27 C24 Si1 106.3(7) . . ?
O12 C30 O11 123.7(5) . . ?
O12 C30 C31 123.3(5) . . ?
O11 C30 C31 112.9(5) . . ?
C36 C31 C32 120.3(5) . . ?
C36 C31 C30 118.5(5) . . ?
C32 C31 C30 121.2(5) . . ?
C33 C32 C31 118.5(6) . . ?
C34 C33 C32 120.9(7) . . ?
C33 C34 C35 121.0(7) . . ?
C36 C35 C34 119.4(8) . . ?
C35 C36 C31 119.9(7) . . ?

loop_
_geom_bond_atom_site_label_1
_geom_bond_atom_site_label_2
_geom_bond_distance
_geom_bond_site_symmetry_2
_geom_bond_publ_flag
Si1 O10 1.661(4) . ?
Si1 C29 1.840(9) . ?
Si1 C28 1.864(8) . ?
Si1 C24 1.872(9) . ?
O6 C14 1.353(7) . ?
O6 C1 1.428(6) . ?
O7 C14 1.208(8) . ?
O8 C21 1.418(8) . ?
O8 C2 1.418(6) . ?
O9 C3 1.419(7) . ?
O9 C21 1.430(7) . ?
O10 C4 1.419(7) . ?
O11 C30 1.335(7) . ?
O11 C5 1.439(6) . ?
O12 C30 1.191(7) . ?
C1 C5 1.530(7) . ?
C1 C2 1.545(8) . ?
C2 C3 1.526(9) . ?
C3 C4 1.520(8) . ?
C4 C5 1.513(8) . ?
C14 C15 1.479(8) . ?
C15 C20 1.378(9) . ?
C15 C16 1.384(9) . ?
C16 C17 1.354(12) . ?
C17 C18 1.398(15) . ?
C18 C19 1.341(15) . ?
C19 C20 1.400(9) . ?
C21 C22 1.504(9) . ?
C21 C23 1.523(9) . ?
C24 C26 1.525(13) . ?
C24 C25 1.558(13) . ?
C24 C27 1.582(12) . ?
C30 C31 1.482(8) . ?
C31 C36 1.385(9) . ?
C31 C32 1.394(8) . ?
C32 C33 1.387(9) . ?
C33 C34 1.351(12) . ?
C34 C35 1.381(13) . ?
C35 C36 1.377(10) . ?

loop_
_geom_torsion_atom_site_label_1
_geom_torsion_atom_site_label_2
_geom_torsion_atom_site_label_3
_geom_torsion_atom_site_label_4
_geom_torsion
_geom_torsion_site_symmetry_1
_geom_torsion_site_symmetry_2
_geom_torsion_site_symmetry_3
_geom_torsion_site_symmetry_4
_geom_torsion_publ_flag
C29 Si1 O10 C4 -43.4(7) . . . . ?
C28 Si1 O10 C4 -162.4(5) . . . . ?
C24 Si1 O10 C4 80.4(5) . . . . ?
C14 O6 C1 C5 171.1(4) . . . . ?
C14 O6 C1 C2 -71.6(6) . . . . ?
C21 O8 C2 C3 11.5(6) . . . . ?
C21 O8 C2 C1 -102.1(5) . . . . ?
O6 C1 C2 O8 -14.5(6) . . . . ?
C5 C1 C2 O8 105.2(5) . . . . ?
O6 C1 C2 C3 -128.3(5) . . . . ?
C5 C1 C2 C3 -8.5(5) . . . . ?
C21 O9 C3 C4 139.6(5) . . . . ?
C21 O9 C3 C2 28.0(6) . . . . ?
O8 C2 C3 O9 -24.1(5) . . . . ?
C1 C2 C3 O9 95.2(5) . . . . ?
O8 C2 C3 C4 -138.5(5) . . . . ?
C1 C2 C3 C4 -19.2(6) . . . . ?
Si1 O10 C4 C5 -156.0(4) . . . . ?
Si1 O10 C4 C3 88.9(5) . . . . ?
O9 C3 C4 O10 50.5(6) . . . . ?
C2 C3 C4 O10 160.7(4) . . . . ?
O9 C3 C4 C5 -70.4(5) . . . . ?
C2 C3 C4 C5 39.8(6) . . . . ?
C30 O11 C5 C4 -139.0(5) . . . . ?
C30 O11 C5 C1 107.3(5) . . . . ?
O10 C4 C5 O11 73.0(5) . . . . ?
C3 C4 C5 O11 -164.0(5) . . . . ?
O10 C4 C5 C1 -167.6(4) . . . . ?
C3 C4 C5 C1 -44.6(5) . . . . ?
O6 C1 C5 O11 -86.2(5) . . . . ?
C2 C1 C5 O11 151.6(4) . . . . ?
O6 C1 C5 C4 155.2(4) . . . . ?
C2 C1 C5 C4 33.0(5) . . . . ?
C1 O6 C14 O7 -8.6(8) . . . . ?
C1 O6 C14 C15 168.2(4) . . . . ?
O7 C14 C15 C20 179.0(7) . . . . ?
O6 C14 C15 C20 2.2(8) . . . . ?
O7 C14 C15 C16 -0.8(10) . . . . ?
O6 C14 C15 C16 -177.6(6) . . . . ?
C20 C15 C16 C17 -2.7(11) . . . . ?
C14 C15 C16 C17 177.1(7) . . . . ?
C15 C16 C17 C18 2.0(13) . . . . ?
C16 C17 C18 C19 0.6(14) . . . . ?
C17 C18 C19 C20 -2.5(14) . . . . ?
C16 C15 C20 C19 0.8(9) . . . . ?
C14 C15 C20 C19 -179.0(6) . . . . ?
C18 C19 C20 C15 1.7(12) . . . . ?
C2 O8 C21 O9 5.5(6) . . . . ?
C2 O8 C21 C22 122.6(5) . . . . ?
C2 O8 C21 C23 -114.4(5) . . . . ?
C3 O9 C21 O8 -21.8(6) . . . . ?
C3 O9 C21 C22 -139.8(6) . . . . ?
C3 O9 C21 C23 96.7(6) . . . . ?
O10 Si1 C24 C26 58.7(8) . . . . ?
C29 Si1 C24 C26 -178.9(8) . . . . ?
C28 Si1 C24 C26 -57.4(8) . . . . ?
O10 Si1 C24 C25 -60.6(7) . . . . ?
C29 Si1 C24 C25 61.9(8) . . . . ?
C28 Si1 C24 C25 -176.6(7) . . . . ?
O10 Si1 C24 C27 -179.9(5) . . . . ?
C29 Si1 C24 C27 -57.4(7) . . . . ?
C28 Si1 C24 C27 64.0(7) . . . . ?
C5 O11 C30 O12 0.3(9) . . . . ?
C5 O11 C30 C31 179.0(5) . . . . ?
O12 C30 C31 C36 -11.4(10) . . . . ?
O11 C30 C31 C36 169.8(5) . . . . ?
O12 C30 C31 C32 167.6(7) . . . . ?
O11 C30 C31 C32 -11.2(8) . . . . ?
C36 C31 C32 C33 0.4(10) . . . . ?
C30 C31 C32 C33 -178.6(6) . . . . ?
C31 C32 C33 C34 -0.2(11) . . . . ?
C32 C33 C34 C35 -1.1(13) . . . . ?
C33 C34 C35 C36 2.2(14) . . . . ?
C34 C35 C36 C31 -1.9(13) . . . . ?
C32 C31 C36 C35 0.7(11) . . . . ?
C30 C31 C36 C35 179.7(7) . . . . ?

loop_
_cod_related_entry_id
_cod_related_entry_database
_cod_related_entry_code
1 ChemSpider 21198918
